data_4023552
loop_
_publ_author_name
'Alexander D. Dilman'
'Dmitry E. Arkhipov'
'Vitalij V. Levin'
'Pavel A. Belyakov'
'Alexander A. Korlyukov'
'Marina I. Struchkova'
'Vladimir A. Tartakovsky'

_publ_section_title
;
 Trifluoromethylation of N-Benzoylhydrazones
;
_journal_name_full 'Journal of Organic Chemistry'
_journal_page_first 5643
_journal_page_last 5646
_journal_paper_doi 10.1021/jo800782w
_journal_volume 73
_journal_year 2008
_chemical_formula_moiety 'C14 H11 B F2 N2 O'
_chemical_formula_sum 'C14 H11 B F2 N2 O'
_chemical_formula_weight 272.06
_chemical_name_systematic
; 
 ? 
;
_space_group_IT_number 14
_symmetry_cell_setting monoclinic
_symmetry_space_group_name_Hall '-P 2yn'
_symmetry_space_group_name_H-M 'P 1 21/n 1'
_atom_sites_solution_hydrogens geom
_atom_sites_solution_primary direct
_atom_sites_solution_secondary difmap
_audit_creation_method SHELXL-97
_cell_angle_alpha 90.00
_cell_angle_beta 93.737(2)
_cell_angle_gamma 90.00
_cell_formula_units_Z 4
_cell_length_a 6.2348(5)
_cell_length_b 15.1197(13)
_cell_length_c 13.0329(11)
_cell_measurement_reflns_used 2819
_cell_measurement_temperature 100(2)
_cell_measurement_theta_max 30.02
_cell_measurement_theta_min 3.13
_cell_volume 1225.98(18)
_computing_cell_refinement 'APEX2 (Bruker, 2005)'
_computing_data_collection 'APEX2 (Bruker, 2005)'
_computing_data_reduction 'APEX2 (Bruker, 2005)'
_computing_molecular_graphics 'SHELXTL ver. 5.1 (Sheldrick, 1998)'
_computing_publication_material 'SHELXTL ver. 5.1 (Sheldrick, 1998)'
_computing_structure_refinement 'SHELXTL ver. 5.1 (Sheldrick, 1998)'
_computing_structure_solution 'SHELXTL ver. 5.1 (Sheldrick, 1998)'
_diffrn_ambient_temperature 100(2)
_diffrn_measured_fraction_theta_full 0.998
_diffrn_measured_fraction_theta_max 0.998
_diffrn_measurement_device_type 'Bruker APEX II CCD area detector'
_diffrn_measurement_method 'phi and omega scans'
_diffrn_radiation_monochromator graphite
_diffrn_radiation_source 'fine-focus sealed tube'
_diffrn_radiation_type MoK\a
_diffrn_radiation_wavelength 0.71073
_diffrn_reflns_av_R_equivalents 0.0461
_diffrn_reflns_av_sigmaI/netI 0.0382
_diffrn_reflns_limit_h_max 8
_diffrn_reflns_limit_h_min -8
_diffrn_reflns_limit_k_max 21
_diffrn_reflns_limit_k_min -21
_diffrn_reflns_limit_l_max 18
_diffrn_reflns_limit_l_min -18
_diffrn_reflns_number 16443
_diffrn_reflns_theta_full 30.61
_diffrn_reflns_theta_max 30.61
_diffrn_reflns_theta_min 2.07
_exptl_absorpt_coefficient_mu 0.114
_exptl_absorpt_correction_T_max 0.9921
_exptl_absorpt_correction_T_min 0.9666
_exptl_absorpt_correction_type multi-scan
_exptl_absorpt_process_details 'APEX2 (Bruker, 2005)'
_exptl_crystal_colour colorless
_exptl_crystal_density_diffrn 1.474
_exptl_crystal_density_method 'not measured'
_exptl_crystal_description prism
_exptl_crystal_F_000 560
_exptl_crystal_size_max 0.30
_exptl_crystal_size_mid 0.07
_exptl_crystal_size_min 0.07
_refine_diff_density_max 0.376
_refine_diff_density_min -0.278
_refine_diff_density_rms 0.055
_refine_ls_extinction_method none
_refine_ls_goodness_of_fit_ref 1.007
_refine_ls_hydrogen_treatment constr
_refine_ls_matrix_type full
_refine_ls_number_parameters 181
_refine_ls_number_reflns 3758
_refine_ls_number_restraints 0
_refine_ls_restrained_S_all 1.007
_refine_ls_R_factor_all 0.0742
_refine_ls_R_factor_gt 0.0451
_refine_ls_shift/su_max 0.000
_refine_ls_shift/su_mean 0.000
_refine_ls_structure_factor_coef Fsqd
_refine_ls_weighting_details 'calc w=1/[\s^2^(Fo^2^)+(0.0658P)^2^+0.117P] where P=(Fo^2^+2Fc^2^)/3'
_refine_ls_weighting_scheme calc
_refine_ls_wR_factor_gt 0.1072
_refine_ls_wR_factor_ref 0.1200
_reflns_number_gt 2638
_reflns_number_total 3758
_reflns_threshold_expression I>2u(I)
_cod_data_source_file jo800782w-File002.cif
_cod_data_source_block bfr
_cod_depositor_comments
;
The following automatic conversions were performed:
'_symmetry_cell_setting' value 'Monoclinic' changed to 'monoclinic'
according to '/home/saulius/struct/CIF-dictionaries/cif_core.dic'
dictionary named 'cif_core.dic' version 2.4.1 from 2010-06-29.

Automatic conversion script
Id: cif_fix_enum 1527 2010-12-29 10:47:43Z saulius 
;
_cod_original_sg_symbol_H-M 'P 21/n'
_cod_database_code 4023552

loop_
_symmetry_equiv_pos_as_xyz
'x, y, z'
'-x+1/2, y+1/2, -z+1/2'
'-x, -y, -z'
'x-1/2, -y-1/2, z-1/2'

loop_
_atom_site_label
_atom_site_type_symbol
_atom_site_fract_x
_atom_site_fract_y
_atom_site_fract_z
_atom_site_U_iso_or_equiv
_atom_site_adp_type
_atom_site_occupancy
_atom_site_symmetry_multiplicity
_atom_site_calc_flag
_atom_site_refinement_flags
_atom_site_disorder_assembly
_atom_site_disorder_group
F1 F 0.13944(13) 0.54378(5) 0.23248(6) 0.0251(2) Uani 1 1 d . . .
O1 O 0.10930(14) 0.66397(6) 0.34515(7) 0.0191(2) Uani 1 1 d . . .
F2 F 0.27557(12) 0.52987(5) 0.39798(7) 0.0237(2) Uani 1 1 d . . .
N1 N -0.11696(17) 0.54404(7) 0.36833(8) 0.0155(2) Uani 1 1 d . . .
C2 C -0.1357(2) 0.77962(8) 0.38590(9) 0.0148(2) Uani 1 1 d . . .
C9 C -0.1592(2) 0.38123(8) 0.37001(10) 0.0160(3) Uani 1 1 d . . .
N2 N -0.22394(17) 0.62368(7) 0.38846(9) 0.0172(2) Uani 1 1 d . . .
C12 C -0.0710(2) 0.20117(9) 0.35191(10) 0.0212(3) Uani 1 1 d . . .
H12A H -0.0408 0.1399 0.3452 0.025 Uiso 1 1 calc R . .
C8 C -0.2254(2) 0.47243(8) 0.38165(10) 0.0162(2) Uani 1 1 d . . .
H8A H -0.3677 0.4807 0.4018 0.019 Uiso 1 1 calc R . .
C13 C 0.0836(2) 0.26333(9) 0.33105(11) 0.0214(3) Uani 1 1 d . . .
H13A H 0.2200 0.2443 0.3110 0.026 Uiso 1 1 calc R . .
C10 C -0.3136(2) 0.31763(9) 0.39210(10) 0.0199(3) Uani 1 1 d . . .
H10A H -0.4492 0.3360 0.4138 0.024 Uiso 1 1 calc R . .
C5 C -0.2303(2) 0.95773(9) 0.40629(11) 0.0206(3) Uani 1 1 d . . .
H5A H -0.2632 1.0187 0.4132 0.025 Uiso 1 1 calc R . .
C4 C -0.3854(2) 0.89437(9) 0.42354(11) 0.0215(3) Uani 1 1 d . . .
H4A H -0.5235 0.9122 0.4425 0.026 Uiso 1 1 calc R . .
C7 C 0.0201(2) 0.84342(9) 0.36878(10) 0.0183(3) Uani 1 1 d . . .
H7A H 0.1585 0.8259 0.3501 0.022 Uiso 1 1 calc R . .
C1 C -0.0850(2) 0.68577(8) 0.37354(9) 0.0153(2) Uani 1 1 d . . .
C3 C -0.3391(2) 0.80540(9) 0.41316(10) 0.0184(3) Uani 1 1 d . . .
H3A H -0.4453 0.7621 0.4246 0.022 Uiso 1 1 calc R . .
C14 C 0.0410(2) 0.35289(9) 0.33918(11) 0.0200(3) Uani 1 1 d . . .
H14A H 0.1473 0.3951 0.3239 0.024 Uiso 1 1 calc R . .
C6 C -0.0278(2) 0.93244(9) 0.37911(10) 0.0203(3) Uani 1 1 d . . .
H6A H 0.0779 0.9760 0.3676 0.024 Uiso 1 1 calc R . .
C11 C -0.2693(2) 0.22802(9) 0.38245(11) 0.0230(3) Uani 1 1 d . . .
H11A H -0.3750 0.1853 0.3968 0.028 Uiso 1 1 calc R . .
B1 B 0.1192(2) 0.56740(10) 0.33321(12) 0.0176(3) Uani 1 1 d . . .

loop_
_atom_site_aniso_label
_atom_site_aniso_U_11
_atom_site_aniso_U_22
_atom_site_aniso_U_33
_atom_site_aniso_U_23
_atom_site_aniso_U_13
_atom_site_aniso_U_12
F1 0.0294(5) 0.0220(4) 0.0251(4) -0.0032(3) 0.0119(3) 0.0004(3)
O1 0.0157(4) 0.0137(4) 0.0287(5) -0.0018(4) 0.0077(4) 0.0001(3)
F2 0.0150(4) 0.0201(4) 0.0358(5) 0.0000(3) 0.0007(3) 0.0029(3)
N1 0.0147(5) 0.0131(5) 0.0190(5) -0.0003(4) 0.0028(4) 0.0028(4)
C2 0.0167(6) 0.0131(6) 0.0145(6) -0.0009(4) 0.0003(4) 0.0011(4)
C9 0.0174(6) 0.0135(6) 0.0170(6) 0.0003(5) -0.0003(5) 0.0005(5)
N2 0.0157(5) 0.0110(5) 0.0252(6) -0.0010(4) 0.0034(4) 0.0020(4)
C12 0.0306(7) 0.0123(6) 0.0208(7) 0.0016(5) 0.0024(5) 0.0034(5)
C8 0.0151(6) 0.0142(6) 0.0193(6) 0.0006(5) 0.0021(5) 0.0006(5)
C13 0.0228(7) 0.0181(6) 0.0240(7) -0.0006(5) 0.0058(5) 0.0039(5)
C10 0.0190(6) 0.0160(6) 0.0248(7) 0.0017(5) 0.0033(5) -0.0002(5)
C5 0.0239(7) 0.0131(6) 0.0247(7) -0.0025(5) 0.0016(5) 0.0009(5)
C4 0.0188(6) 0.0178(6) 0.0282(7) -0.0014(5) 0.0044(5) 0.0027(5)
C7 0.0161(6) 0.0170(6) 0.0220(6) -0.0025(5) 0.0035(5) -0.0004(5)
C1 0.0157(6) 0.0150(6) 0.0154(6) -0.0003(5) 0.0019(4) 0.0018(5)
C3 0.0169(6) 0.0154(6) 0.0232(7) -0.0008(5) 0.0039(5) -0.0008(5)
C14 0.0195(6) 0.0146(6) 0.0262(7) -0.0002(5) 0.0049(5) -0.0002(5)
C6 0.0226(7) 0.0151(6) 0.0233(7) -0.0021(5) 0.0033(5) -0.0047(5)
C11 0.0273(7) 0.0136(6) 0.0284(8) 0.0031(5) 0.0041(6) -0.0017(5)
B1 0.0158(7) 0.0139(7) 0.0239(8) -0.0015(5) 0.0061(5) -0.0005(5)

loop_
_atom_type_symbol
_atom_type_description
_atom_type_scat_dispersion_real
_atom_type_scat_dispersion_imag
_atom_type_scat_source
C C 0.0033 0.0016 'International Tables Vol C Tables 4.2.6.8 and 6.1.1.4'
H H 0.0000 0.0000 'International Tables Vol C Tables 4.2.6.8 and 6.1.1.4'
B B 0.0013 0.0007 'International Tables Vol C Tables 4.2.6.8 and 6.1.1.4'
N N 0.0061 0.0033 'International Tables Vol C Tables 4.2.6.8 and 6.1.1.4'
O O 0.0106 0.0060 'International Tables Vol C Tables 4.2.6.8 and 6.1.1.4'
F F 0.0171 0.0103 'International Tables Vol C Tables 4.2.6.8 and 6.1.1.4'

loop_
_geom_angle_atom_site_label_1
_geom_angle_atom_site_label_2
_geom_angle_atom_site_label_3
_geom_angle
_geom_angle_site_symmetry_1
_geom_angle_site_symmetry_3
_geom_angle_publ_flag
C1 O1 B1 108.71(10) . . ?
C8 N1 N2 115.60(10) . . ?
C8 N1 B1 135.84(11) . . ?
N2 N1 B1 108.56(9) . . ?
C3 C2 C7 120.05(12) . . ?
C3 C2 C1 120.34(11) . . ?
C7 C2 C1 119.60(11) . . ?
C14 C9 C10 118.98(12) . . ?
C14 C9 C8 125.81(12) . . ?
C10 C9 C8 115.21(11) . . ?
C1 N2 N1 105.12(10) . . ?
C11 C12 C13 120.22(12) . . ?
C11 C12 H12A 119.9 . . ?
C13 C12 H12A 119.9 . . ?
N1 C8 C9 128.79(12) . . ?
N1 C8 H8A 115.6 . . ?
C9 C8 H8A 115.6 . . ?
C14 C13 C12 120.58(13) . . ?
C14 C13 H13A 119.7 . . ?
C12 C13 H13A 119.7 . . ?
C11 C10 C9 120.41(12) . . ?
C11 C10 H10A 119.8 . . ?
C9 C10 H10A 119.8 . . ?
C6 C5 C4 120.38(12) . . ?
C6 C5 H5A 119.8 . . ?
C4 C5 H5A 119.8 . . ?
C3 C4 C5 120.15(13) . . ?
C3 C4 H4A 119.9 . . ?
C5 C4 H4A 119.9 . . ?
C6 C7 C2 119.89(12) . . ?
C6 C7 H7A 120.1 . . ?
C2 C7 H7A 120.1 . . ?
N2 C1 O1 119.34(11) . . ?
N2 C1 C2 122.14(11) . . ?
O1 C1 C2 118.52(11) . . ?
C4 C3 C2 119.70(12) . . ?
C4 C3 H3A 120.2 . . ?
C2 C3 H3A 120.2 . . ?
C13 C14 C9 119.92(12) . . ?
C13 C14 H14A 120.0 . . ?
C9 C14 H14A 120.0 . . ?
C7 C6 C5 119.82(12) . . ?
C7 C6 H6A 120.1 . . ?
C5 C6 H6A 120.1 . . ?
C12 C11 C10 119.88(13) . . ?
C12 C11 H11A 120.1 . . ?
C10 C11 H11A 120.1 . . ?
F2 B1 F1 112.03(11) . . ?
F2 B1 O1 112.28(11) . . ?
F1 B1 O1 111.49(11) . . ?
F2 B1 N1 111.18(11) . . ?
F1 B1 N1 110.94(11) . . ?
O1 B1 N1 98.18(9) . . ?

loop_
_geom_bond_atom_site_label_1
_geom_bond_atom_site_label_2
_geom_bond_distance
_geom_bond_site_symmetry_2
_geom_bond_publ_flag
F1 B1 1.3742(17) . ?
O1 C1 1.3309(15) . ?
O1 B1 1.4701(17) . ?
F2 B1 1.3703(17) . ?
N1 C8 1.2942(16) . ?
N1 N2 1.4095(14) . ?
N1 B1 1.6095(18) . ?
C2 C3 1.3945(17) . ?
C2 C7 1.3970(17) . ?
C2 C1 1.4649(17) . ?
C9 C14 1.4030(18) . ?
C9 C10 1.4039(18) . ?
C9 C8 1.4502(17) . ?
N2 C1 1.3007(16) . ?
C12 C11 1.3841(19) . ?
C12 C13 1.3860(19) . ?
C12 H12A 0.9500 . ?
C8 H8A 0.9500 . ?
C13 C14 1.3853(18) . ?
C13 H13A 0.9500 . ?
C10 C11 1.3901(19) . ?
C10 H10A 0.9500 . ?
C5 C6 1.387(2) . ?
C5 C4 1.3896(19) . ?
C5 H5A 0.9500 . ?
C4 C3 1.3843(18) . ?
C4 H4A 0.9500 . ?
C7 C6 1.3871(18) . ?
C7 H7A 0.9500 . ?
C3 H3A 0.9500 . ?
C14 H14A 0.9500 . ?
C6 H6A 0.9500 . ?
C11 H11A 0.9500 . ?

loop_
_geom_torsion_atom_site_label_1
_geom_torsion_atom_site_label_2
_geom_torsion_atom_site_label_3
_geom_torsion_atom_site_label_4
_geom_torsion
_geom_torsion_site_symmetry_1
_geom_torsion_site_symmetry_2
_geom_torsion_site_symmetry_3
_geom_torsion_site_symmetry_4
_geom_torsion_publ_flag
C8 N1 N2 C1 178.04(11) . . . . ?
B1 N1 N2 C1 -1.93(13) . . . . ?
N2 N1 C8 C9 -178.29(12) . . . . ?
B1 N1 C8 C9 1.7(2) . . . . ?
C14 C9 C8 N1 -1.3(2) . . . . ?
C10 C9 C8 N1 178.83(13) . . . . ?
C11 C12 C13 C14 -0.8(2) . . . . ?
C14 C9 C10 C11 -0.7(2) . . . . ?
C8 C9 C10 C11 179.21(12) . . . . ?
C6 C5 C4 C3 -0.3(2) . . . . ?
C3 C2 C7 C6 0.11(19) . . . . ?
C1 C2 C7 C6 179.20(12) . . . . ?
N1 N2 C1 O1 0.10(16) . . . . ?
N1 N2 C1 C2 179.44(11) . . . . ?
B1 O1 C1 N2 1.96(16) . . . . ?
B1 O1 C1 C2 -177.40(11) . . . . ?
C3 C2 C1 N2 -0.87(19) . . . . ?
C7 C2 C1 N2 -179.97(12) . . . . ?
C3 C2 C1 O1 178.47(11) . . . . ?
C7 C2 C1 O1 -0.63(18) . . . . ?
C5 C4 C3 C2 0.4(2) . . . . ?
C7 C2 C3 C4 -0.25(19) . . . . ?
C1 C2 C3 C4 -179.34(12) . . . . ?
C12 C13 C14 C9 0.8(2) . . . . ?
C10 C9 C14 C13 0.0(2) . . . . ?
C8 C9 C14 C13 -179.93(13) . . . . ?
C2 C7 C6 C5 -0.1(2) . . . . ?
C4 C5 C6 C7 0.2(2) . . . . ?
C13 C12 C11 C10 0.1(2) . . . . ?
C9 C10 C11 C12 0.7(2) . . . . ?
C1 O1 B1 F2 -119.65(12) . . . . ?
C1 O1 B1 F1 113.70(12) . . . . ?
C1 O1 B1 N1 -2.69(13) . . . . ?
C8 N1 B1 F2 -59.33(19) . . . . ?
N2 N1 B1 F2 120.63(11) . . . . ?
C8 N1 B1 F1 66.04(19) . . . . ?
N2 N1 B1 F1 -114.00(12) . . . . ?
C8 N1 B1 O1 -177.14(14) . . . . ?
N2 N1 B1 O1 2.83(13) . . . . ?
